data_1560167
loop_
_publ_author_name
'Wang, Chi-Hsien'
'Chen, Kai-Jen'
'Wu, Tsung-Huan'
'Chang, Hung-Kai'
'Tsuchido, Yoshitaka'
'Sei, Yoshihisa'
'Chen, Pei-Lin'
'Horie, Masaki'

_publ_section_title
;
 Ring rotation of ferrocene in interlocked molecules in single crystals
;
_journal_issue 11
_journal_name_full 'Chemical Science'
_journal_page_first 3871
_journal_page_last 3875
_journal_paper_doi 10.1039/D0SC06876D
_journal_volume 12
_journal_year 2021
_chemical_formula_moiety 'C19 H22 Fe N, C28 H40 O10, F6 P'
_chemical_formula_sum 'C47 H62 F6 Fe N O10 P'
_chemical_formula_weight 1001.83
_chemical_name_systematic '[N-(4-methylbenzyl)ammoniumethylferrocene hexafluorophosphate][dibenzo[30]crown-10 ether]'
_space_group_crystal_system triclinic
_space_group_IT_number 2
_space_group_name_Hall '-P 1'
_space_group_name_H-M_alt 'P -1'
_symmetry_Int_Tables_number 2
_atom_sites_solution_primary iterative
_audit_creation_date 2019-09-14
_audit_creation_method
;
Olex2 1.2
(compiled 2018.05.29 svn.r3508 for OlexSys, GUI svn.r5506)
;
_audit_update_record
;
2020-09-24 deposited with the CCDC.	2021-01-22 downloaded from the CCDC.
;
_cell_angle_alpha 82.907(2)
_cell_angle_beta 80.580(2)
_cell_angle_gamma 77.690(2)
_cell_formula_units_Z 2
_cell_length_a 11.3456(3)
_cell_length_b 11.4668(3)
_cell_length_c 19.4140(5)
_cell_measurement_reflns_used 15559
_cell_measurement_temperature 303(2)
_cell_measurement_theta_max 76.1320
_cell_measurement_theta_min 3.8710
_cell_volume 2424.07(11)
_computing_cell_refinement 'CrysAlisPro 1.171.40.54a (Rigaku OD, 2019)'
_computing_data_collection 'CrysAlisPro 1.171.40.54a (Rigaku OD, 2019)'
_computing_data_reduction 'CrysAlisPro 1.171.40.54a (Rigaku OD, 2019)'
_computing_molecular_graphics 'Olex2 (Dolomanov et al., 2009)'
_computing_publication_material 'Olex2 (Dolomanov et al., 2009)'
_computing_structure_refinement 'olex2.refine (Bourhis et al., 2015)'
_computing_structure_solution 'olex2.solve (Bourhis et al., 2015)'
_diffrn_ambient_temperature 303(2)
_diffrn_detector 'CCD plate'
_diffrn_detector_area_resol_mean 10.0000
_diffrn_detector_type HyPix
_diffrn_measured_fraction_theta_full 0.9612
_diffrn_measured_fraction_theta_max 0.9612
_diffrn_measurement_details
;
List of Runs (angles in degrees, time in seconds):

  # Type    Start    End  Width  t~exp~   \w     \q     \k     \f   Frames
#--------------------------------------------------------------------------
  1  \w    -75.00 -49.00   0.50    0.08    --  -46.57 139.00 -46.00   52
  2  \w   -105.00 -76.00   0.50    0.33    -- -102.00 103.00-139.01   58
  3  \w   -109.00 -33.00   0.50    0.33    -- -102.00 125.00 -60.00  152
  4  \w    -24.00  29.00   0.50    0.08    --  -46.57  19.00 -30.00  106
  5  \w     69.00 119.00   0.50    0.08    --   46.57 139.00 -46.00  100
  6  \w     99.00 125.00   0.50    0.33    --  104.61 139.00 -46.00   52
  7  \w     93.00 173.00   0.50    0.33    --  104.61  45.00  60.00  160
  8  \w    101.00 126.00   0.50    0.33    --  104.61 130.00 139.00   50
  9  \w     90.00 170.00   0.50    0.33    --  104.61  61.00 150.00  160
 10  \w     71.00 116.00   0.50    0.08    --   46.57  77.00 120.00   90
 11  \w     92.00 153.00   0.50    0.33    --  104.61  45.00 -60.00  122
 12  \w     96.00 176.00   0.50    0.33    --  104.61  45.00-180.00  160
 13  \w     79.00 105.00   0.50    0.33    --  104.61 -94.00-150.00   52
 14  \w     76.00 102.00   0.50    0.33    --  104.61 -77.00-150.00   52
 15  \w     79.00 104.00   0.50    0.33    --  104.61 -94.00-120.00   50
 16  \w     96.00 122.00   0.50    0.33    --  104.61-139.00-107.00   52
 17  \w     56.00 100.00   0.50    0.08    --   46.57-139.00-107.00   88
 18  \w     35.00  73.00   0.50    0.33    --  104.61 -61.00 -90.00   76
 19  \w     32.00  74.00   0.50    0.33    --  104.61 -77.00-150.00   84
 20  \w     35.00  67.00   0.50    0.33    --  104.61 -61.00-150.00   64
 21  \w     36.00  73.00   0.50    0.33    --  104.61 -61.00 -60.00   74
 22  \w     32.00  62.00   0.50    0.33    --  104.61 -61.00  30.00   60
 23  \w     80.00 105.00   0.50    0.33    --  104.61 -94.00  90.00   50
 24  \w     66.00 104.00   0.50    0.33    --  104.61 -94.00  60.00   76
 25  \w     53.00 111.00   0.50    0.33    --  104.61-130.00  67.00  116
 26  \w     33.00  65.00   0.50    0.33    --  104.61 -94.00  90.00   64
 27  \w     26.00  97.00   0.50    0.08    --   46.57-130.00  67.00  142
 28  \w    -26.00  28.00   0.50    0.08    --   46.57 -19.00 150.00  108
 29  \w    -24.00  28.00   0.50    0.08    --   46.57 -19.00  60.00  104
 30  \w    -86.00 -61.00   0.50    0.08    --  -46.57 130.00 139.00   50
 31  \w   -108.00 -44.00   0.50    0.33    -- -102.00 130.00 139.00  128
 32  \w    -63.00 -33.00   0.50    0.33    -- -102.00  61.00 120.00   60
 33  \w   -105.00 -31.00   0.50    0.33    -- -102.00 103.00 114.87  148
 34  \w   -121.00 -95.00   0.50    0.33    -- -102.00 139.00 -46.00   52
 35  \w   -165.00 -91.00   0.50    0.33    -- -102.00 -30.00-120.00  148
 36  \w   -119.00 -94.00   0.50    0.08    --  -46.57-125.00-180.00   50
 37  \w   -106.00 -66.00   0.50    0.08    --  -46.57-139.00-107.00   80
 38  \w   -139.00-108.00   0.50    0.33    -- -102.00-139.00-107.00   62
 39  \w   -173.00 -99.00   0.50    0.33    -- -102.00 -94.00   0.00  148
 40  \w   -101.00 -72.00   0.50    0.08    --  -46.57-130.00  67.00   58
 41  \w   -147.00-122.00   0.50    0.33    -- -102.00-130.00  67.00   50
 42  \w   -175.00-130.00   0.50    0.33    -- -102.00 -30.00 120.00   90
;
_diffrn_measurement_device 'four-circle diffractometer'
_diffrn_measurement_device_type 'XtaLAB Synergy R, DW system, HyPix'
_diffrn_measurement_method '\w scans'
_diffrn_orient_matrix_type 'CrysAlisPro convention (1999,Acta A55,543-557)'
_diffrn_orient_matrix_UB_11 -0.0620122000
_diffrn_orient_matrix_UB_12 -0.1091929000
_diffrn_orient_matrix_UB_13 0.0184216000
_diffrn_orient_matrix_UB_21 0.0099840000
_diffrn_orient_matrix_UB_22 -0.0152470000
_diffrn_orient_matrix_UB_23 -0.0786097000
_diffrn_orient_matrix_UB_31 0.1255629000
_diffrn_orient_matrix_UB_32 -0.0831557000
_diffrn_orient_matrix_UB_33 0.0025538000
_diffrn_radiation_monochromator mirror
_diffrn_radiation_probe x-ray
_diffrn_radiation_type 'Cu K\a'
_diffrn_radiation_wavelength 1.54184
_diffrn_reflns_av_R_equivalents 0.0302
_diffrn_reflns_av_unetI/netI 0.0297
_diffrn_reflns_limit_h_max 14
_diffrn_reflns_limit_h_min -12
_diffrn_reflns_limit_k_max 14
_diffrn_reflns_limit_k_min -14
_diffrn_reflns_limit_l_max 24
_diffrn_reflns_limit_l_min -24
_diffrn_reflns_number 32171
_diffrn_reflns_theta_full 76.3474
_diffrn_reflns_theta_max 76.35
_diffrn_reflns_theta_min 3.96
_diffrn_source 'Rotating-anode X-ray tube'
_diffrn_source_type 'Rigaku (Cu) X-ray Source'
_exptl_absorpt_coefficient_mu 3.494
_exptl_absorpt_correction_T_max 1.00000
_exptl_absorpt_correction_T_min 0.42102
_exptl_absorpt_correction_type multi-scan
_exptl_absorpt_process_details
;
CrysAlisPro 1.171.40.54a (Rigaku Oxford Diffraction, 2019)
Empirical absorption correction using spherical harmonics,
 implemented in SCALE3 ABSPACK scaling algorithm.
;
_exptl_crystal_colour yellow
_exptl_crystal_density_diffrn 1.3724
_exptl_crystal_description block
_exptl_crystal_F_000 1054.0329
_exptl_crystal_recrystallization_method 'Re-crystallisation from solvent: acetone, CH2Cl2, diethylether'
_exptl_crystal_size_max 0.42
_exptl_crystal_size_mid 0.24
_exptl_crystal_size_min 0.06
_refine_diff_density_max 0.5769
_refine_diff_density_min -0.5269
_refine_diff_density_rms 0.0553
_refine_ls_d_res_high 0.7933
_refine_ls_d_res_low 11.1557
_refine_ls_extinction_expression Fc^*^=kFc[1+0.001xFc^2^\l^3^/sin(2\q)]^-1/4^
_refine_ls_goodness_of_fit_ref 1.0292
_refine_ls_hydrogen_treatment mixed
_refine_ls_matrix_type full
_refine_ls_number_constraints 97
_refine_ls_number_parameters 613
_refine_ls_number_reflns 9766
_refine_ls_number_restraints 0
_refine_ls_restrained_S_all 1.0292
_refine_ls_R_factor_all 0.0647
_refine_ls_R_factor_gt 0.0572
_refine_ls_shift/su_max 0.0010
_refine_ls_shift/su_mean 0.0000
_refine_ls_structure_factor_coef Fsqd
_refine_ls_weighting_details 'w=1/[\s^2^(Fo^2^)+(0.1047P)^2^+0.7063P] where P=(Fo^2^+2Fc^2^)/3'
_refine_ls_weighting_scheme calc
_refine_ls_wR_factor_gt 0.1665
_refine_ls_wR_factor_ref 0.1736
_reflns_Friedel_coverage 0.0
_reflns_limit_h_max 14
_reflns_limit_h_min -13
_reflns_limit_k_max 14
_reflns_limit_k_min -14
_reflns_limit_l_max 24
_reflns_limit_l_min 0
_reflns_number_gt 8295
_reflns_number_total 9766
_reflns_threshold_expression I>=2u(I)
_cod_data_source_file d0sc06876d3.cif
_cod_data_source_block 1PF6-A_303K
_cod_depositor_comments 'Adding full bibliography for 1560152--1560177.cif.'
_cod_original_cell_volume 2424.06(10)
_cod_database_code 1560167
_chemical_oxdiff_formula FeC47H62O10NPF6
_diffrn_oxdiff_digest_frames
;
0129afcdea2435b7c0fdc3ada87c5021b900052fff2
;
_reflns_odcompleteness_completeness 99.95
_reflns_odcompleteness_iscentric 1
_reflns_odcompleteness_theta 66.97
_olex2_refinement_description
;
1. Fixed Uiso
 At 1.2 times of:
  All C(H) groups, All C(H,H) groups, All N(H,H) groups
 At 1.5 times of:
  All C(H,H,H) groups
2.a Secondary CH2 refined with riding coordinates:
 N1(H1a,H1b), C36(H36a,H36b), C37(H37a,H37b), C7(H7a,H7b), C8(H8a,H8b),
 C44(H44a,H44b), C45(H45a,H45b), C21(H21a,H21b), C23(H23a,H23b), C22(H22a,H22b),
  C35(H35a,H35b), C46(H46a,H46b), C47(H47a,H47b), C30(H30a,H30b), C31(H31a,
 H31b), C33(H33a,H33b), C32(H32a,H32b)
2.b Aromatic/amide H refined with riding coordinates:
 C10(H10), C6(H6), C39(H39), C42(H42), C11(H11), C5(H5), C13(H13), C18(H18),
 C41(H41), C16(H16), C3(H3), C17(H17), C40(H40), C2(H2), C28(H28), C12(H12),
 C14(H14), C15(H15), C25(H25), C27(H27), C26(H26)
2.c Idealised Me refined as rotating group:
 C19(H19a,H19b,H19c)
;
_olex2_submission_special_instructions 'No special instructions were received'
_oxdiff_exptl_absorpt_empirical_details
;
Empirical correction (ABSPACK) includes:
- Absorption correction using spherical harmonics
- Frame scaling
;
_oxdiff_exptl_absorpt_empirical_full_max 1.902
_oxdiff_exptl_absorpt_empirical_full_min 0.553

loop_
_space_group_symop_id
_space_group_symop_operation_xyz
1 x,y,z
2 -x,-y,-z

loop_
_atom_site_label
_atom_site_type_symbol
_atom_site_fract_x
_atom_site_fract_y
_atom_site_fract_z
_atom_site_U_iso_or_equiv
_atom_site_adp_type
_atom_site_occupancy
_atom_site_refinement_flags_posn
Fe1 Fe 0.33035(3) 0.69103(4) 0.07785(2) 0.05836(15) Uani 1.000000 .
O8 O 0.01794(16) 0.63654(17) 0.44076(9) 0.0583(4) Uani 1.000000 .
O9 O 0.10212(18) 0.50348(16) 0.33761(10) 0.0607(4) Uani 1.000000 .
N1 N -0.02033(17) 0.72954(18) 0.21972(10) 0.0473(4) Uani 1.000000 .
H1a H -0.02743(17) 0.65274(18) 0.22025(10) 0.0568(5) Uiso 1.000000 R
H1b H -0.05957(17) 0.77217(18) 0.18521(10) 0.0568(5) Uiso 1.000000 R
O7 O -0.21544(17) 0.80926(19) 0.55471(10) 0.0665(5) Uani 1.000000 .
O3 O -0.01906(18) 1.02745(18) 0.16690(10) 0.0655(5) Uani 1.000000 .
O2 O -0.14710(16) 0.88772(17) 0.10310(11) 0.0630(5) Uani 1.000000 .
O10 O -0.0118(2) 0.46902(16) 0.22031(10) 0.0646(5) Uani 1.000000 .
O1 O -0.1543(2) 0.6370(2) 0.13133(11) 0.0750(6) Uani 1.000000 .
C9 C 0.1644(2) 0.6869(2) 0.13491(14) 0.0526(5) Uani 1.000000 .
C1 C -0.2154(2) 0.7731(2) 0.29863(12) 0.0544(5) Uani 1.000000 .
C36 C -0.1654(2) 0.7479(2) 0.49435(13) 0.0566(6) Uani 1.000000 .
H36a H -0.2065(2) 0.6825(2) 0.49258(13) 0.0680(7) Uiso 1.000000 R
H36b H -0.1742(2) 0.8021(2) 0.45218(13) 0.0680(7) Uiso 1.000000 R
C38 C 0.1382(2) 0.5825(2) 0.43673(13) 0.0535(5) Uani 1.000000 .
C37 C -0.0338(2) 0.7009(2) 0.50016(13) 0.0546(5) Uani 1.000000 .
H37a H -0.0253(2) 0.6484(2) 0.54300(13) 0.0655(7) Uiso 1.000000 R
H37b H 0.0073(2) 0.7666(2) 0.50105(13) 0.0655(7) Uiso 1.000000 R
C43 C 0.1840(2) 0.5122(2) 0.38058(14) 0.0552(5) Uani 1.000000 .
O4 O 0.0449(3) 1.0174(3) 0.28911(12) 0.0929(8) Uani 1.000000 .
C7 C -0.0817(2) 0.7749(3) 0.28800(13) 0.0592(6) Uani 1.000000 .
H7a H -0.0443(2) 0.7255(3) 0.32596(13) 0.0710(7) Uiso 1.000000 R
H7b H -0.0707(2) 0.8563(3) 0.28908(13) 0.0710(7) Uiso 1.000000 R
C10 C 0.1514(2) 0.7475(3) 0.06723(15) 0.0642(7) Uani 1.000000 .
H10 H 0.1117(2) 0.8264(3) 0.05811(15) 0.0770(8) Uiso 1.000000 R
C8 C 0.1117(2) 0.7361(2) 0.20300(13) 0.0516(5) Uani 1.000000 .
H8a H 0.1206(2) 0.8188(2) 0.20067(13) 0.0619(6) Uiso 1.000000 R
H8b H 0.1553(2) 0.6906(2) 0.23983(13) 0.0619(6) Uiso 1.000000 R
C6 C -0.3007(3) 0.8774(2) 0.28979(16) 0.0654(7) Uani 1.000000 .
H6 H -0.2755(3) 0.9504(2) 0.27903(16) 0.0784(8) Uiso 1.000000 R
C39 C 0.2138(3) 0.5910(3) 0.48417(17) 0.0678(7) Uani 1.000000 .
H39 H 0.1836(3) 0.6364(3) 0.52207(17) 0.0814(8) Uiso 1.000000 R
C44 C 0.1279(3) 0.3960(2) 0.30258(14) 0.0631(7) Uani 1.000000 .
H44a H 0.1920(3) 0.4005(2) 0.26318(14) 0.0757(8) Uiso 1.000000 R
H44b H 0.1552(3) 0.3273(2) 0.33459(14) 0.0757(8) Uiso 1.000000 R
C4 C -0.4647(3) 0.7688(3) 0.31259(15) 0.0656(7) Uani 1.000000 .
C29 C 0.1214(3) 1.0586(2) 0.23551(18) 0.0662(7) Uani 1.000000 .
C24 C 0.0847(3) 1.0690(3) 0.16961(17) 0.0667(7) Uani 1.000000 .
O5 O -0.1238(4) 1.1532(3) 0.40126(18) 0.1149(10) Uani 1.000000 .
C42 C 0.3053(3) 0.4558(3) 0.37213(17) 0.0682(7) Uani 1.000000 .
H42 H 0.3368(3) 0.4111(3) 0.33407(17) 0.0818(9) Uiso 1.000000 R
C11 C 0.2089(3) 0.6678(4) 0.01609(19) 0.0851(10) Uani 1.000000 .
H11 H 0.2146(3) 0.6855(4) -0.03225(19) 0.1022(12) Uiso 1.000000 R
C45 C 0.0149(3) 0.3828(2) 0.27759(16) 0.0700(8) Uani 1.000000 .
H45a H -0.0526(3) 0.3933(2) 0.31554(16) 0.0840(9) Uiso 1.000000 R
H45b H 0.0251(3) 0.3028(2) 0.26312(16) 0.0840(9) Uiso 1.000000 R
C21 C -0.2433(3) 0.8336(3) 0.09195(19) 0.0763(8) Uani 1.000000 .
H21a H -0.3016(3) 0.8311(3) 0.13440(19) 0.0915(10) Uiso 1.000000 R
H21b H -0.2853(3) 0.8803(3) 0.05486(19) 0.0915(10) Uiso 1.000000 R
C23 C -0.0788(3) 1.0680(3) 0.10698(17) 0.0753(8) Uani 1.000000 .
H23a H -0.1042(3) 1.1546(3) 0.10405(17) 0.0903(10) Uiso 1.000000 R
H23b H -0.0231(3) 1.0468(3) 0.06487(17) 0.0903(10) Uiso 1.000000 R
C22 C -0.1870(3) 1.0118(3) 0.11225(18) 0.0744(8) Uani 1.000000 .
H22a H -0.2367(3) 1.0503(3) 0.07649(18) 0.0893(10) Uiso 1.000000 R
H22b H -0.2360(3) 1.0219(3) 0.15777(18) 0.0893(10) Uiso 1.000000 R
C5 C -0.4235(3) 0.8744(3) 0.29681(17) 0.0707(8) Uani 1.000000 .
H5 H -0.4794(3) 0.9457(3) 0.29067(17) 0.0848(9) Uiso 1.000000 R
O6 O -0.3179(3) 1.0249(2) 0.47597(19) 0.1041(9) Uani 1.000000 .
C13 C 0.2288(3) 0.5696(3) 0.1242(2) 0.0779(9) Uani 1.000000 .
H13 H 0.2508(3) 0.5090(3) 0.1590(2) 0.0935(11) Uiso 1.000000 R
C18 C 0.4749(3) 0.6784(4) 0.1307(2) 0.0887(11) Uani 1.000000 .
H18 H 0.4847(3) 0.6394(4) 0.1749(2) 0.1065(13) Uiso 1.000000 R
C41 C 0.3799(3) 0.4652(3) 0.4196(2) 0.0805(9) Uani 1.000000 .
H41 H 0.4611(3) 0.4261(3) 0.4138(2) 0.0966(11) Uiso 1.000000 R
C16 C 0.4863(4) 0.7118(5) 0.0140(2) 0.1000(13) Uani 1.000000 .
H16 H 0.5039(4) 0.7005(5) -0.0335(2) 0.1199(16) Uiso 1.000000 R
C35 C -0.3419(3) 0.8608(3) 0.55783(19) 0.0768(8) Uani 1.000000 .
H35a H -0.3752(3) 0.8294(3) 0.52269(19) 0.0922(10) Uiso 1.000000 R
H35b H -0.3840(3) 0.8378(3) 0.60347(19) 0.0922(10) Uiso 1.000000 R
C3 C -0.3800(3) 0.6661(3) 0.3223(2) 0.0849(10) Uani 1.000000 .
H3 H -0.4057(3) 0.5934(3) 0.3335(2) 0.1019(12) Uiso 1.000000 R
C17 C 0.5134(3) 0.6261(5) 0.0684(2) 0.0936(12) Uani 1.000000 .
H17 H 0.5512(3) 0.5465(5) 0.0639(2) 0.1123(14) Uiso 1.000000 R
C40 C 0.3347(3) 0.5321(4) 0.4753(2) 0.0836(9) Uani 1.000000 .
H40 H 0.3854(3) 0.5379(4) 0.5073(2) 0.1003(11) Uiso 1.000000 R
C2 C -0.2567(3) 0.6675(3) 0.3159(2) 0.0801(9) Uani 1.000000 .
H2 H -0.2014(3) 0.5962(3) 0.3233(2) 0.0962(11) Uiso 1.000000 R
C46 C -0.1005(5) 0.4396(3) 0.1846(2) 0.0980(13) Uani 1.000000 .
H46a H -0.0786(5) 0.3558(3) 0.1758(2) 0.1177(16) Uiso 1.000000 R
H46b H -0.1797(5) 0.4530(3) 0.2134(2) 0.1177(16) Uiso 1.000000 R
C28 C 0.2289(3) 1.0922(3) 0.2420(3) 0.0914(11) Uani 1.000000 .
H28 H 0.2552(3) 1.0835(3) 0.2856(3) 0.1096(14) Uiso 1.000000 R
C20 C -0.1916(3) 0.7103(3) 0.07221(18) 0.0753(8) Uani 1.000000 .
C12 C 0.2542(3) 0.5608(4) 0.0502(2) 0.0939(12) Uani 1.000000 .
H12 H 0.2953(3) 0.4925(4) 0.0287(2) 0.1126(15) Uiso 1.000000 R
C34 C -0.3636(4) 0.9916(4) 0.5460(3) 0.0910(11) Uani 1.000000 .
C19 C -0.5989(3) 0.7658(4) 0.3188(2) 0.0894(10) Uani 1.000000 .
H19a H -0.6302(8) 0.748(3) 0.3671(3) 0.1341(16) Uiso 1.000000 GR
H19b H -0.6422(5) 0.8425(10) 0.3018(16) 0.1341(16) Uiso 1.000000 GR
H19c H -0.6092(4) 0.705(2) 0.2915(14) 0.1341(16) Uiso 1.000000 GR
C14 C 0.4198(4) 0.7966(4) 0.1178(2) 0.0908(11) Uani 1.000000 .
H14 H 0.3850(4) 0.8501(4) 0.1512(2) 0.1090(13) Uiso 1.000000 R
C47 C -0.1058(5) 0.5167(3) 0.1166(2) 0.0944(12) Uani 1.000000 .
H47a H -0.1570(5) 0.4903(3) 0.0888(2) 0.1133(15) Uiso 1.000000 R
H47b H -0.0247(5) 0.5107(3) 0.0902(2) 0.1133(15) Uiso 1.000000 R
C30 C 0.0590(5) 1.0220(4) 0.3599(2) 0.1064(14) Uani 1.000000 .
H30a H 0.1130(5) 0.9496(4) 0.3757(2) 0.1277(17) Uiso 1.000000 R
H30b H 0.0954(5) 1.0899(4) 0.3635(2) 0.1277(17) Uiso 1.000000 R
C15 C 0.4263(4) 0.8215(5) 0.0434(3) 0.1195(19) Uani 1.000000 .
H15 H 0.3974(4) 0.8943(5) 0.0190(3) 0.143(2) Uiso 1.000000 R
C31 C -0.0615(6) 1.0336(4) 0.4053(2) 0.1246(19) Uani 1.000000 .
H31a H -0.0496(6) 1.0066(4) 0.4535(2) 0.150(2) Uiso 1.000000 R
H31b H -0.1096(6) 0.9834(4) 0.3904(2) 0.150(2) Uiso 1.000000 R
C33 C -0.3206(5) 1.1493(4) 0.4613(5) 0.159(3) Uani 1.000000 .
H33a H -0.4040(5) 1.1914(4) 0.4593(5) 0.191(4) Uiso 1.000000 R
H33b H -0.2907(5) 1.1785(4) 0.4986(5) 0.191(4) Uiso 1.000000 R
C32 C -0.2466(8) 1.1737(5) 0.3954(4) 0.161(3) Uani 1.000000 .
H32a H -0.2728(8) 1.2567(5) 0.3779(4) 0.193(4) Uiso 1.000000 R
H32b H -0.2589(8) 1.1235(5) 0.3616(4) 0.193(4) Uiso 1.000000 R
C25 C 0.1536(5) 1.1168(5) 0.1127(3) 0.1147(15) Uani 1.000000 .
H25 H 0.1289(5) 1.1258(5) 0.0686(3) 0.1376(18) Uiso 1.000000 R
C27 C 0.2968(4) 1.1386(5) 0.1836(4) 0.1281(19) Uani 1.000000 .
H27 H 0.3691(4) 1.1611(5) 0.1880(4) 0.154(2) Uiso 1.000000 R
C26 C 0.2597(6) 1.1515(7) 0.1209(4) 0.152(2) Uani 1.000000 .
H26 H 0.3058(6) 1.1842(7) 0.0822(4) 0.183(3) Uiso 1.000000 R
H20a H -0.121(3) 0.711(3) 0.036(2) 0.077(10) Uiso 1.000000 .
H20b H -0.257(4) 0.684(4) 0.055(2) 0.096(12) Uiso 1.000000 .
H34a H -0.301(4) 1.033(3) 0.554(2) 0.083(11) Uiso 1.000000 .
F5 F -0.2835(2) 1.2215(3) 0.22852(17) 0.1243(9) Uani 1.000000 .
P1 P -0.41461(7) 1.29358(7) 0.21708(4) 0.0673(2) Uani 1.000000 .
F6 F -0.4042(3) 1.3802(3) 0.2703(2) 0.1449(12) Uani 1.000000 .
F1 F -0.4238(2) 1.2042(3) 0.16330(18) 0.1345(11) Uani 1.000000 .
F4 F -0.4753(4) 1.2157(4) 0.27790(19) 0.1585(13) Uani 1.000000 .
F2 F -0.3515(3) 1.3697(4) 0.15511(18) 0.1556(13) Uani 1.000000 .
F3 F -0.5459(2) 1.3636(3) 0.20567(18) 0.1264(10) Uani 1.000000 .
H34b H -0.451(4) 1.027(3) 0.557(2) 0.087(11) Uiso 1.000000 .

loop_
_atom_site_aniso_label
_atom_site_aniso_U_11
_atom_site_aniso_U_22
_atom_site_aniso_U_33
_atom_site_aniso_U_12
_atom_site_aniso_U_13
_atom_site_aniso_U_23
Fe1 0.0437(2) 0.0730(3) 0.0557(2) -0.00828(17) 0.00007(16) -0.01036(19)
O8 0.0538(9) 0.0677(10) 0.0523(9) -0.0028(8) -0.0072(7) -0.0182(8)
O9 0.0728(11) 0.0520(9) 0.0558(10) -0.0012(8) -0.0119(8) -0.0144(7)
N1 0.0473(10) 0.0522(10) 0.0447(10) -0.0102(8) -0.0057(8) -0.0131(8)
O7 0.0573(10) 0.0758(12) 0.0613(11) 0.0047(9) -0.0074(8) -0.0196(9)
O3 0.0686(11) 0.0751(12) 0.0565(10) -0.0206(9) -0.0160(9) 0.0008(9)
O2 0.0498(9) 0.0682(11) 0.0741(12) -0.0033(8) -0.0210(8) -0.0164(9)
O10 0.0869(13) 0.0534(9) 0.0639(11) -0.0266(9) -0.0239(10) -0.0058(8)
O1 0.0913(15) 0.0832(13) 0.0646(12) -0.0326(11) -0.0298(11) -0.0098(10)
C9 0.0435(11) 0.0574(13) 0.0569(13) -0.0103(10) -0.0001(10) -0.0135(10)
C1 0.0585(14) 0.0605(13) 0.0419(11) -0.0102(11) 0.0036(10) -0.0121(10)
C36 0.0579(14) 0.0612(14) 0.0490(13) -0.0068(11) -0.0054(10) -0.0097(10)
C38 0.0502(12) 0.0551(13) 0.0552(13) -0.0121(10) -0.0045(10) -0.0058(10)
C37 0.0549(13) 0.0618(14) 0.0472(12) -0.0094(11) -0.0033(10) -0.0145(10)
C43 0.0573(13) 0.0516(12) 0.0555(13) -0.0119(10) -0.0029(11) -0.0043(10)
O4 0.1058(18) 0.131(2) 0.0623(13) -0.0611(16) -0.0205(12) -0.0126(13)
C7 0.0599(14) 0.0767(17) 0.0434(12) -0.0151(12) -0.0025(10) -0.0189(11)
C10 0.0495(13) 0.0865(19) 0.0548(14) -0.0052(12) -0.0072(11) -0.0142(13)
C8 0.0464(12) 0.0620(13) 0.0491(12) -0.0145(10) -0.0070(9) -0.0086(10)
C6 0.0705(17) 0.0546(14) 0.0657(16) -0.0087(12) 0.0049(13) -0.0115(12)
C39 0.0572(15) 0.0783(18) 0.0730(18) -0.0138(13) -0.0122(13) -0.0216(14)
C44 0.0869(19) 0.0465(12) 0.0520(14) -0.0027(12) -0.0101(13) -0.0075(10)
C4 0.0600(15) 0.0761(17) 0.0569(15) -0.0111(13) 0.0066(12) -0.0149(13)
C29 0.0622(15) 0.0547(14) 0.086(2) -0.0134(12) -0.0119(14) -0.0172(13)
C24 0.0657(16) 0.0591(15) 0.0770(18) -0.0178(12) -0.0067(13) -0.0079(13)
O5 0.146(3) 0.099(2) 0.111(2) -0.0457(19) -0.004(2) -0.0358(17)
C42 0.0594(15) 0.0644(16) 0.0756(18) -0.0076(12) 0.0047(13) -0.0132(13)
C11 0.0693(19) 0.127(3) 0.0652(19) -0.023(2) -0.0003(15) -0.040(2)
C45 0.098(2) 0.0464(13) 0.0679(17) -0.0183(13) -0.0140(15) -0.0050(12)
C21 0.0543(15) 0.101(2) 0.081(2) -0.0128(15) -0.0279(14) -0.0165(17)
C23 0.102(2) 0.0605(16) 0.0649(17) -0.0072(15) -0.0302(16) -0.0016(13)
C22 0.0737(18) 0.0704(17) 0.0769(19) 0.0122(14) -0.0298(15) -0.0190(14)
C5 0.0622(16) 0.0647(16) 0.0737(18) 0.0030(13) 0.0040(13) -0.0071(13)
O6 0.0999(19) 0.0716(15) 0.142(3) -0.0165(13) -0.0273(18) -0.0009(15)
C13 0.0667(17) 0.0599(16) 0.099(2) -0.0096(13) 0.0140(16) -0.0146(15)
C18 0.0578(17) 0.131(3) 0.077(2) -0.0126(19) -0.0151(15) -0.013(2)
C41 0.0503(15) 0.084(2) 0.105(3) -0.0061(14) -0.0062(15) -0.0181(18)
C16 0.068(2) 0.159(4) 0.075(2) -0.046(2) 0.0134(17) -0.011(2)
C35 0.0542(15) 0.090(2) 0.078(2) -0.0013(14) 0.0009(14) -0.0127(16)
C3 0.0674(18) 0.0641(17) 0.116(3) -0.0210(14) 0.0149(18) -0.0048(17)
C17 0.0492(16) 0.135(3) 0.088(2) -0.0030(18) -0.0025(15) -0.013(2)
C40 0.0569(17) 0.100(2) 0.101(3) -0.0144(16) -0.0225(16) -0.025(2)
C2 0.0612(17) 0.0588(16) 0.107(3) -0.0053(13) 0.0081(16) 0.0039(16)
C46 0.139(4) 0.078(2) 0.105(3) -0.056(2) -0.057(3) -0.0048(19)
C28 0.070(2) 0.0726(19) 0.142(4) -0.0180(16) -0.029(2) -0.027(2)
C20 0.077(2) 0.095(2) 0.0688(19) -0.0283(17) -0.0319(17) -0.0153(16)
C12 0.075(2) 0.098(3) 0.112(3) -0.0206(19) 0.022(2) -0.061(2)
C34 0.072(2) 0.090(2) 0.110(3) 0.0074(19) -0.023(2) -0.028(2)
C19 0.0634(18) 0.115(3) 0.086(2) -0.0173(18) 0.0074(16) -0.021(2)
C14 0.074(2) 0.116(3) 0.095(3) -0.040(2) -0.0105(18) -0.022(2)
C47 0.137(3) 0.082(2) 0.087(2) -0.035(2) -0.053(2) -0.0202(18)
C30 0.143(4) 0.108(3) 0.084(3) -0.033(3) -0.050(3) -0.010(2)
C15 0.090(3) 0.122(4) 0.158(5) -0.062(3) -0.043(3) 0.049(3)
C31 0.211(6) 0.097(3) 0.071(2) -0.055(3) -0.009(3) -0.001(2)
C33 0.088(3) 0.075(3) 0.311(10) -0.020(2) -0.060(4) 0.038(4)
C32 0.229(7) 0.123(4) 0.179(6) -0.095(5) -0.134(6) 0.051(4)
C25 0.128(4) 0.132(4) 0.094(3) -0.071(3) -0.000(3) 0.007(3)
C27 0.084(3) 0.125(4) 0.191(6) -0.057(3) -0.000(3) -0.034(4)
C26 0.142(5) 0.182(6) 0.150(5) -0.109(5) 0.017(4) 0.001(5)
F5 0.0853(15) 0.141(2) 0.143(2) 0.0183(15) -0.0370(15) -0.0450(18)
P1 0.0584(4) 0.0700(4) 0.0712(5) -0.0070(3) -0.0030(3) -0.0156(3)
F6 0.126(2) 0.151(2) 0.175(3) -0.0204(19) -0.013(2) -0.105(2)
F1 0.0914(16) 0.168(3) 0.158(3) -0.0076(16) -0.0195(16) -0.096(2)
F4 0.168(3) 0.176(3) 0.134(3) -0.082(3) -0.011(2) 0.047(2)
F2 0.137(2) 0.214(4) 0.117(2) -0.079(2) -0.0027(18) 0.036(2)
F3 0.0759(14) 0.126(2) 0.170(3) 0.0151(13) -0.0308(15) -0.0282(18)

loop_
_atom_type_symbol
_atom_type_scat_dispersion_real
_atom_type_scat_dispersion_imag
_atom_type_scat_Cromer_Mann_a1
_atom_type_scat_Cromer_Mann_a2
_atom_type_scat_Cromer_Mann_a3
_atom_type_scat_Cromer_Mann_a4
_atom_type_scat_Cromer_Mann_b1
_atom_type_scat_Cromer_Mann_b2
_atom_type_scat_Cromer_Mann_b3
_atom_type_scat_Cromer_Mann_b4
_atom_type_scat_Cromer_Mann_c
_atom_type_scat_source
_atom_type_scat_dispersion_source
C 0.01920 0.00962 2.31000 1.02000 1.58860 0.86500 20.84390 10.20750 0.56870 51.65120 0.215599998832 'International Tables Volume C Table 6.1.1.4 (pp. 500-502)' 'Henke, Gullikson and Davis, At. Data and Nucl. Data Tables, 1993, 54, 2'
F 0.07537 0.05506 3.53920 2.64120 1.51700 1.02430 10.28250 4.29440 0.26150 26.14760 0.277599990368 'International Tables Volume C Table 6.1.1.4 (pp. 500-502)' 'Henke, Gullikson and Davis, At. Data and Nucl. Data Tables, 1993, 54, 2'
H 0.00000 0.00000 0.49300 0.32291 0.14019 0.04081 10.51090 26.12570 3.14236 57.79970 0.0030380000826 'International Tables Volume C Table 6.1.1.4 (pp. 500-502)' 'Henke, Gullikson and Davis, At. Data and Nucl. Data Tables, 1993, 54, 2'
O 0.05239 0.03377 3.04850 2.28680 1.54630 0.86700 13.27710 5.70110 0.32390 32.90890 0.250800013542 'International Tables Volume C Table 6.1.1.4 (pp. 500-502)' 'Henke, Gullikson and Davis, At. Data and Nucl. Data Tables, 1993, 54, 2'
N 0.03256 0.01839 12.21260 3.13220 2.01250 1.16630 0.00570 9.89330 28.99750 0.58260 -11.5290002823 'International Tables Volume C Table 6.1.1.4 (pp. 500-502)' 'Henke, Gullikson and Davis, At. Data and Nucl. Data Tables, 1993, 54, 2'
P 0.30360 0.43703 6.43450 4.17910 1.78000 1.49080 1.90670 27.15700 0.52600 68.16450 1.11489999294 'International Tables Volume C Table 6.1.1.4 (pp. 500-502)' 'Henke, Gullikson and Davis, At. Data and Nucl. Data Tables, 1993, 54, 2'
Fe -1.15373 3.21308 11.76950 7.35730 3.52220 2.30450 4.76110 0.30720 15.35350 76.88050 1.03690004349 'International Tables Volume C Table 6.1.1.4 (pp. 500-502)' 'Henke, Gullikson and Davis, At. Data and Nucl. Data Tables, 1993, 54, 2'

loop_
_geom_angle_atom_site_label_1
_geom_angle_atom_site_label_2
_geom_angle_atom_site_label_3
_geom_angle
_geom_angle_site_symmetry_1
_geom_angle_site_symmetry_3
_geom_angle_publ_flag
C10 Fe1 C9 41.03(11) . . ?
C11 Fe1 C9 68.95(12) . . ?
C11 Fe1 C10 40.63(13) . . ?
C13 Fe1 C9 40.66(11) . . ?
C13 Fe1 C10 68.01(14) . . ?
C13 Fe1 C11 68.02(17) . . ?
C18 Fe1 C9 118.03(13) . . ?
C18 Fe1 C10 151.74(14) . . ?
C18 Fe1 C11 166.69(17) . . ?
C18 Fe1 C13 109.15(17) . . ?
C16 Fe1 C9 173.31(17) . . ?
C16 Fe1 C10 132.71(17) . . ?
C16 Fe1 C11 107.52(16) . . ?
C16 Fe1 C13 144.21(18) . . ?
C16 Fe1 C18 66.66(17) . . ?
C17 Fe1 C9 147.04(15) . . ?
C17 Fe1 C10 168.54(14) . . ?
C17 Fe1 C11 128.48(16) . . ?
C17 Fe1 C13 113.78(17) . . ?
C17 Fe1 C18 39.56(16) . . ?
C17 Fe1 C16 39.59(18) . . ?
C12 Fe1 C9 68.49(12) . . ?
C12 Fe1 C10 66.89(15) . . ?
C12 Fe1 C11 38.90(18) . . ?
C12 Fe1 C13 41.17(16) . . ?
C12 Fe1 C18 130.6(2) . . ?
C12 Fe1 C16 112.65(18) . . ?
C12 Fe1 C17 106.50(18) . . ?
C14 Fe1 C9 111.37(14) . . ?
C14 Fe1 C10 120.37(16) . . ?
C14 Fe1 C11 151.48(19) . . ?
C14 Fe1 C13 131.98(17) . . ?
C14 Fe1 C18 39.53(17) . . ?
C14 Fe1 C16 68.79(18) . . ?
C14 Fe1 C17 67.60(18) . . ?
C14 Fe1 C12 169.6(2) . . ?
C15 Fe1 C9 134.3(2) . . ?
C15 Fe1 C10 111.54(17) . . ?
C15 Fe1 C11 116.7(2) . . ?
C15 Fe1 C13 172.7(2) . . ?
C15 Fe1 C18 67.56(19) . . ?
C15 Fe1 C16 41.5(2) . . ?
C15 Fe1 C17 68.2(2) . . ?
C15 Fe1 C12 145.9(2) . . ?
C15 Fe1 C14 41.4(2) . . ?
C37 O8 C38 117.13(19) . . ?
C44 O9 C43 115.8(2) . . ?
H1b N1 H1a 107.6 . . ?
C7 N1 H1a 108.64(14) . . ?
C7 N1 H1b 108.64(14) . . ?
C8 N1 H1a 108.64(12) . . ?
C8 N1 H1b 108.64(12) . . ?
C8 N1 C7 114.50(18) . . ?
C35 O7 C36 114.1(2) . . ?
C23 O3 C24 117.0(2) . . ?
C22 O2 C21 112.2(2) . . ?
C46 O10 C45 111.1(2) . . ?
C47 O1 C20 112.4(2) . . ?
C10 C9 Fe1 69.59(15) . . ?
C8 C9 Fe1 129.01(17) . . ?
C8 C9 C10 126.1(2) . . ?
C13 C9 Fe1 69.62(16) . . ?
C13 C9 C10 106.6(3) . . ?
C13 C9 C8 127.2(3) . . ?
C6 C1 C7 121.0(3) . . ?
C2 C1 C7 121.2(3) . . ?
C2 C1 C6 117.8(3) . . ?
H36a C36 O7 110.45(15) . . ?
H36b C36 O7 110.45(14) . . ?
H36b C36 H36a 108.6 . . ?
C37 C36 O7 106.4(2) . . ?
C37 C36 H36a 110.45(15) . . ?
C37 C36 H36b 110.45(15) . . ?
C43 C38 O8 115.8(2) . . ?
C39 C38 O8 124.7(2) . . ?
C39 C38 C43 119.5(2) . . ?
C36 C37 O8 107.4(2) . . ?
H37a C37 O8 110.22(13) . . ?
H37a C37 C36 110.22(15) . . ?
H37b C37 O8 110.22(13) . . ?
H37b C37 C36 110.22(15) . . ?
H37b C37 H37a 108.5 . . ?
C38 C43 O9 116.1(2) . . ?
C42 C43 O9 124.4(2) . . ?
C42 C43 C38 119.4(3) . . ?
C30 O4 C29 121.5(3) . . ?
C1 C7 N1 111.2(2) . . ?
H7a C7 N1 109.39(14) . . ?
H7a C7 C1 109.39(15) . . ?
H7b C7 N1 109.39(14) . . ?
H7b C7 C1 109.39(15) . . ?
H7b C7 H7a 108.0 . . ?
C9 C10 Fe1 69.38(14) . . ?
H10 C10 Fe1 126.34(10) . . ?
H10 C10 C9 125.66(16) . . ?
C11 C10 Fe1 70.20(18) . . ?
C11 C10 C9 108.7(3) . . ?
C11 C10 H10 125.7(2) . . ?
C9 C8 N1 110.18(19) . . ?
H8a C8 N1 109.62(12) . . ?
H8a C8 C9 109.62(14) . . ?
H8b C8 N1 109.62(12) . . ?
H8b C8 C9 109.62(14) . . ?
H8b C8 H8a 108.1 . . ?
H6 C6 C1 119.69(17) . . ?
C5 C6 C1 120.6(3) . . ?
C5 C6 H6 119.69(17) . . ?
H39 C39 C38 119.98(16) . . ?
C40 C39 C38 120.0(3) . . ?
C40 C39 H39 120.0(2) . . ?
H44a C44 O9 110.00(15) . . ?
H44b C44 O9 110.00(13) . . ?
H44b C44 H44a 108.4 . . ?
C45 C44 O9 108.5(2) . . ?
C45 C44 H44a 110.00(17) . . ?
C45 C44 H44b 110.00(15) . . ?
C3 C4 C5 117.4(3) . . ?
C19 C4 C5 121.4(3) . . ?
C19 C4 C3 121.2(3) . . ?
C24 C29 O4 115.4(3) . . ?
C28 C29 O4 125.0(3) . . ?
C28 C29 C24 119.5(3) . . ?
C29 C24 O3 116.0(3) . . ?
C25 C24 O3 124.7(3) . . ?
C25 C24 C29 119.3(3) . . ?
C32 O5 C31 117.1(4) . . ?
H42 C42 C43 119.73(17) . . ?
C41 C42 C43 120.5(3) . . ?
C41 C42 H42 119.73(18) . . ?
C10 C11 Fe1 69.17(17) . . ?
H11 C11 Fe1 125.98(11) . . ?
H11 C11 C10 126.1(2) . . ?
C12 C11 Fe1 70.4(2) . . ?
C12 C11 C10 107.9(3) . . ?
C12 C11 H11 126.1(2) . . ?
C44 C45 O10 110.4(2) . . ?
H45a C45 O10 109.56(17) . . ?
H45a C45 C44 109.56(17) . . ?
H45b C45 O10 109.56(14) . . ?
H45b C45 C44 109.56(15) . . ?
H45b C45 H45a 108.1 . . ?
H21a C21 O2 109.88(17) . . ?
H21b C21 O2 109.88(17) . . ?
H21b C21 H21a 108.3 . . ?
C20 C21 O2 109.0(2) . . ?
C20 C21 H21a 109.9(2) . . ?
C20 C21 H21b 109.88(17) . . ?
H23a C23 O3 109.77(15) . . ?
H23b C23 O3 109.77(18) . . ?
H23b C23 H23a 108.2 . . ?
C22 C23 O3 109.5(3) . . ?
C22 C23 H23a 109.77(16) . . ?
C22 C23 H23b 109.77(18) . . ?
C23 C22 O2 109.1(2) . . ?
H22a C22 O2 109.86(14) . . ?
H22a C22 C23 109.86(17) . . ?
H22b C22 O2 109.86(17) . . ?
H22b C22 C23 109.86(19) . . ?
H22b C22 H22a 108.3 . . ?
C4 C5 C6 121.7(3) . . ?
H5 C5 C6 119.17(17) . . ?
H5 C5 C4 119.17(18) . . ?
C33 O6 C34 113.7(5) . . ?
C9 C13 Fe1 69.72(16) . . ?
H13 C13 Fe1 125.69(11) . . ?
H13 C13 C9 126.26(19) . . ?
C12 C13 Fe1 69.9(2) . . ?
C12 C13 C9 107.5(3) . . ?
C12 C13 H13 126.3(2) . . ?
H18 C18 Fe1 127.08(12) . . ?
C17 C18 Fe1 70.0(2) . . ?
C17 C18 H18 124.9(3) . . ?
C14 C18 Fe1 69.6(2) . . ?
C14 C18 H18 124.9(2) . . ?
C14 C18 C17 110.2(4) . . ?
H41 C41 C42 119.92(18) . . ?
C40 C41 C42 120.2(3) . . ?
C40 C41 H41 119.92(19) . . ?
H16 C16 Fe1 126.10(13) . . ?
C17 C16 Fe1 70.6(2) . . ?
C17 C16 H16 126.0(3) . . ?
C15 C16 Fe1 69.0(2) . . ?
C15 C16 H16 126.0(3) . . ?
C15 C16 C17 108.1(4) . . ?
H35a C35 O7 109.20(17) . . ?
H35b C35 O7 109.20(17) . . ?
H35b C35 H35a 107.9 . . ?
C34 C35 O7 112.1(3) . . ?
C34 C35 H35a 109.2(2) . . ?
C34 C35 H35b 109.2(2) . . ?
H3 C3 C4 119.14(19) . . ?
C2 C3 C4 121.7(3) . . ?
C2 C3 H3 119.14(19) . . ?
C18 C17 Fe1 70.5(2) . . ?
C16 C17 Fe1 69.9(2) . . ?
C16 C17 C18 108.4(4) . . ?
H17 C17 Fe1 125.49(14) . . ?
H17 C17 C18 125.8(3) . . ?
H17 C17 C16 125.8(3) . . ?
C41 C40 C39 120.3(3) . . ?
H40 C40 C39 119.9(2) . . ?
H40 C40 C41 119.85(19) . . ?
C3 C2 C1 120.7(3) . . ?
H2 C2 C1 119.63(17) . . ?
H2 C2 C3 119.63(19) . . ?
H46a C46 O10 109.88(19) . . ?
H46b C46 O10 109.9(2) . . ?
H46b C46 H46a 108.3 . . ?
C47 C46 O10 109.0(3) . . ?
C47 C46 H46a 109.9(2) . . ?
C47 C46 H46b 109.9(3) . . ?
H28 C28 C29 120.1(3) . . ?
C27 C28 C29 119.7(5) . . ?
C27 C28 H28 120.1(3) . . ?
C21 C20 O1 109.3(3) . . ?
H20a C20 O1 109(2) . . ?
H20a C20 C21 110(2) . . ?
H20b C20 O1 112(2) . . ?
H20b C20 C21 106(2) . . ?
H20b C20 H20a 111(3) . . ?
C11 C12 Fe1 70.7(2) . . ?
C13 C12 Fe1 68.92(19) . . ?
C13 C12 C11 109.4(3) . . ?
H12 C12 Fe1 126.62(10) . . ?
H12 C12 C11 125.3(2) . . ?
H12 C12 C13 125.3(2) . . ?
C35 C34 O6 109.1(3) . . ?
H34a C34 O6 80(2) . . ?
H34a C34 C35 119(2) . . ?
H34b C34 O6 112(2) . . ?
H34b C34 C35 111(2) . . ?
H34b C34 H34a 121(3) . . ?
H19a C19 C4 109.5 . . ?
H19b C19 C4 109.5 . . ?
H19b C19 H19a 109.5 . . ?
H19c C19 C4 109.5 . . ?
H19c C19 H19a 109.5 . . ?
H19c C19 H19b 109.5 . . ?
C18 C14 Fe1 70.8(2) . . ?
H14 C14 Fe1 125.31(12) . . ?
H14 C14 C18 126.5(2) . . ?
C15 C14 Fe1 69.0(2) . . ?
C15 C14 C18 107.1(4) . . ?
C15 C14 H14 126.5(3) . . ?
C46 C47 O1 108.6(3) . . ?
H47a C47 O1 109.98(17) . . ?
H47a C47 C46 109.98(18) . . ?
H47b C47 O1 110.0(2) . . ?
H47b C47 C46 110.0(3) . . ?
H47b C47 H47a 108.4 . . ?
H30a C30 O4 109.6(2) . . ?
H30b C30 O4 109.6(2) . . ?
H30b C30 H30a 108.1 . . ?
C31 C30 O4 110.3(4) . . ?
C31 C30 H30a 109.6(3) . . ?
C31 C30 H30b 109.6(3) . . ?
C16 C15 Fe1 69.6(2) . . ?
C14 C15 Fe1 69.6(2) . . ?
C14 C15 C16 106.2(4) . . ?
H15 C15 Fe1 125.55(14) . . ?
H15 C15 C16 126.9(3) . . ?
H15 C15 C14 126.9(3) . . ?
C30 C31 O5 110.3(4) . . ?
H31a C31 O5 109.6(2) . . ?
H31a C31 C30 109.6(3) . . ?
H31b C31 O5 109.6(3) . . ?
H31b C31 C30 109.6(3) . . ?
H31b C31 H31a 108.1 . . ?
H33a C33 O6 109.5(2) . . ?
H33b C33 O6 109.5(4) . . ?
H33b C33 H33a 108.1 . . ?
C32 C33 O6 110.8(6) . . ?
C32 C33 H33a 109.5(3) . . ?
C32 C33 H33b 109.5(4) . . ?
C33 C32 O5 112.5(5) . . ?
H32a C32 O5 109.1(3) . . ?
H32a C32 C33 109.1(3) . . ?
H32b C32 O5 109.1(3) . . ?
H32b C32 C33 109.1(4) . . ?
H32b C32 H32a 107.8 . . ?
H25 C25 C24 120.0(3) . . ?
C26 C25 C24 120.0(5) . . ?
C26 C25 H25 120.0(4) . . ?
H27 C27 C28 119.7(3) . . ?
C26 C27 C28 120.6(4) . . ?
C26 C27 H27 119.7(3) . . ?
C27 C26 C25 120.9(5) . . ?
H26 C26 C25 119.6(4) . . ?
H26 C26 C27 119.6(3) . . ?
F6 P1 F5 88.69(16) . . ?
F1 P1 F5 90.59(15) . . ?
F1 P1 F6 179.25(18) . . ?
F4 P1 F5 91.6(2) . . ?
F4 P1 F6 89.5(2) . . ?
F4 P1 F1 90.3(2) . . ?
F2 P1 F5 87.5(2) . . ?
F2 P1 F6 91.3(2) . . ?
F2 P1 F1 88.9(2) . . ?
F2 P1 F4 178.8(2) . . ?
F3 P1 F5 179.13(17) . . ?
F3 P1 F6 91.97(17) . . ?
F3 P1 F1 88.74(16) . . ?
F3 P1 F4 87.8(2) . . ?
F3 P1 F2 93.0(2) . . ?

loop_
_geom_bond_atom_site_label_1
_geom_bond_atom_site_label_2
_geom_bond_distance
_geom_bond_site_symmetry_2
_geom_bond_publ_flag
Fe1 C9 2.029(2) . ?
Fe1 C10 2.032(3) . ?
Fe1 C11 2.046(3) . ?
Fe1 C13 2.028(3) . ?
Fe1 C18 2.043(3) . ?
Fe1 C16 2.028(3) . ?
Fe1 C17 2.037(3) . ?
Fe1 C12 2.041(4) . ?
Fe1 C14 2.028(4) . ?
Fe1 C15 2.020(4) . ?
O8 C38 1.366(3) . ?
O8 C37 1.423(3) . ?
O9 C43 1.372(3) . ?
O9 C44 1.433(3) . ?
N1 H1a 0.9000 . ?
N1 H1b 0.9000 . ?
N1 C7 1.492(3) . ?
N1 C8 1.496(3) . ?
O7 C36 1.416(3) . ?
O7 C35 1.424(3) . ?
O3 C24 1.372(4) . ?
O3 C23 1.421(3) . ?
O2 C21 1.422(3) . ?
O2 C22 1.422(4) . ?
O10 C45 1.420(4) . ?
O10 C46 1.427(4) . ?
O1 C20 1.405(4) . ?
O1 C47 1.417(4) . ?
C9 C10 1.423(4) . ?
C9 C8 1.485(3) . ?
C9 C13 1.410(4) . ?
C1 C7 1.501(4) . ?
C1 C6 1.381(4) . ?
C1 C2 1.375(4) . ?
C36 H36a 0.9700 . ?
C36 H36b 0.9700 . ?
C36 C37 1.493(4) . ?
C38 C43 1.400(4) . ?
C38 C39 1.383(4) . ?
C37 H37a 0.9700 . ?
C37 H37b 0.9700 . ?
C43 C42 1.383(4) . ?
O4 C29 1.348(4) . ?
O4 C30 1.418(4) . ?
C7 H7a 0.9700 . ?
C7 H7b 0.9700 . ?
C10 H10 0.9300 . ?
C10 C11 1.416(4) . ?
C8 H8a 0.9700 . ?
C8 H8b 0.9700 . ?
C6 H6 0.9300 . ?
C6 C5 1.385(4) . ?
C39 H39 0.9300 . ?
C39 C40 1.388(4) . ?
C44 H44a 0.9700 . ?
C44 H44b 0.9700 . ?
C44 C45 1.486(5) . ?
C4 C5 1.372(5) . ?
C4 C3 1.367(5) . ?
C4 C19 1.514(5) . ?
C29 C24 1.393(5) . ?
C29 C28 1.384(4) . ?
C24 C25 1.371(5) . ?
O5 C31 1.401(6) . ?
O5 C32 1.384(8) . ?
C42 H42 0.9300 . ?
C42 C41 1.376(5) . ?
C11 H11 0.9300 . ?
C11 C12 1.361(6) . ?
C45 H45a 0.9700 . ?
C45 H45b 0.9700 . ?
C21 H21a 0.9700 . ?
C21 H21b 0.9700 . ?
C21 C20 1.483(5) . ?
C23 H23a 0.9700 . ?
C23 H23b 0.9700 . ?
C23 C22 1.487(5) . ?
C22 H22a 0.9700 . ?
C22 H22b 0.9700 . ?
C5 H5 0.9300 . ?
O6 C34 1.411(6) . ?
O6 C33 1.414(5) . ?
C13 H13 0.9300 . ?
C13 C12 1.431(6) . ?
C18 H18 0.9300 . ?
C18 C17 1.381(6) . ?
C18 C14 1.377(6) . ?
C41 H41 0.9300 . ?
C41 C40 1.369(5) . ?
C16 H16 0.9300 . ?
C16 C17 1.376(6) . ?
C16 C15 1.434(7) . ?
C35 H35a 0.9700 . ?
C35 H35b 0.9700 . ?
C35 C34 1.462(6) . ?
C3 H3 0.9300 . ?
C3 C2 1.387(5) . ?
C17 H17 0.9300 . ?
C40 H40 0.9300 . ?
C2 H2 0.9300 . ?
C46 H46a 0.9700 . ?
C46 H46b 0.9700 . ?
C46 C47 1.498(6) . ?
C28 H28 0.9300 . ?
C28 C27 1.380(8) . ?
C20 H20a 0.98(4) . ?
C20 H20b 0.98(4) . ?
C12 H12 0.9300 . ?
C34 H34a 0.98(4) . ?
C34 H34b 0.98(4) . ?
C19 H19a 0.9600 . ?
C19 H19b 0.9600 . ?
C19 H19c 0.9600 . ?
C14 H14 0.9300 . ?
C14 C15 1.431(7) . ?
C47 H47a 0.9700 . ?
C47 H47b 0.9700 . ?
C30 H30a 0.9700 . ?
C30 H30b 0.9700 . ?
C30 C31 1.490(8) . ?
C15 H15 0.9300 . ?
C31 H31a 0.9700 . ?
C31 H31b 0.9700 . ?
C33 H33a 0.9700 . ?
C33 H33b 0.9700 . ?
C33 C32 1.442(10) . ?
C32 H32a 0.9700 . ?
C32 H32b 0.9700 . ?
C25 H25 0.9300 . ?
C25 C26 1.385(8) . ?
C27 H27 0.9300 . ?
C27 C26 1.333(9) . ?
C26 H26 0.9300 . ?
F5 P1 1.576(2) . ?
P1 F6 1.553(3) . ?
P1 F1 1.580(3) . ?
P1 F4 1.549(3) . ?
P1 F2 1.564(3) . ?
P1 F3 1.571(2) . ?
